data_4103935
loop_
_publ_author_name
'Shinji Yamada'
'Yoko Tokugawa'

_publ_section_title
;
 Cation-\p Controlled Solid-State Photodimerization of 4-Azachalcones
;
_journal_name_full 'Journal of the American Chemical Society'
_journal_page_first 2098
_journal_page_last 2099
_journal_paper_doi 10.1021/ja809906c
_journal_volume 131
_journal_year 2009
_chemical_formula_moiety 'C14 H11 N O '
_chemical_formula_sum 'C14 H11 N O'
_chemical_formula_weight 209.25
_space_group_IT_number 14
_symmetry_cell_setting monoclinic
_symmetry_Int_Tables_number 14
_symmetry_space_group_name_Hall '-P 2yn'
_symmetry_space_group_name_H-M 'P 1 21/n 1'
_cell_angle_alpha 90.0000
_cell_angle_beta 96.3116(13)
_cell_angle_gamma 90.0000
_cell_formula_units_Z 4
_cell_length_a 7.69821(19)
_cell_length_b 5.84030(15)
_cell_length_c 24.5825(6)
_cell_measurement_reflns_used 9831
_cell_measurement_temperature 296.1
_cell_measurement_theta_max 68.2
_cell_measurement_theta_min 3.6
_cell_volume 1098.53(5)
_computing_cell_refinement PROCESS-AUTO
_computing_data_collection PROCESS-AUTO
_computing_data_reduction CrystalStructure
_computing_publication_material 'CrystalStructure 3.8'
_computing_structure_refinement SHELXL
_computing_structure_solution SHELXS97
_diffrn_detector_area_resol_mean 10.00
_diffrn_measured_fraction_theta_full 0.988
_diffrn_measured_fraction_theta_max 0.988
_diffrn_measurement_device_type 'Rigaku RAXIS-RAPID'
_diffrn_measurement_method \w
_diffrn_radiation_type 'Cu K\a'
_diffrn_radiation_wavelength 1.54187
_diffrn_reflns_av_R_equivalents 0.067
_diffrn_reflns_limit_h_max 8
_diffrn_reflns_limit_h_min -9
_diffrn_reflns_limit_k_max 7
_diffrn_reflns_limit_k_min -7
_diffrn_reflns_limit_l_max 29
_diffrn_reflns_limit_l_min -29
_diffrn_reflns_number 17356
_diffrn_reflns_theta_full 68.21
_diffrn_reflns_theta_max 68.21
_exptl_absorpt_coefficient_mu 0.635
_exptl_absorpt_correction_type none
_exptl_crystal_colour yellow
_exptl_crystal_density_diffrn 1.265
_exptl_crystal_density_method 'not measured'
_exptl_crystal_description platelet
_exptl_crystal_F_000 440.00
_exptl_crystal_size_max 0.45
_exptl_crystal_size_mid 0.40
_exptl_crystal_size_min 0.40
_refine_diff_density_max 0.11
_refine_diff_density_min -0.16
_refine_ls_extinction_coef 0.0034(5)
_refine_ls_extinction_method SHELXL
_refine_ls_goodness_of_fit_ref 0.964
_refine_ls_hydrogen_treatment refall
_refine_ls_number_parameters 191
_refine_ls_number_reflns 1981
_refine_ls_R_factor_gt 0.0430
_refine_ls_shift/su_max 0.0010
_refine_ls_structure_factor_coef Fsqd
_refine_ls_weighting_details 'w = 1/[\s^2^(Fo^2^)+(0.0585P)^2^+0.0000P] where P=(Fo^2^+2Fc^2^)/3'
_refine_ls_weighting_scheme calc
_refine_ls_wR_factor_ref 0.1038
_reflns_number_gt 1417
_reflns_number_total 1981
_reflns_threshold_expression F^2^>2.0\s(F^2^)
_cod_data_source_file ja809906c_si_001.cif
_cod_data_source_block '_Compd1a'
_cod_original_formula_sum 'C14 H11 N O '
_cod_database_code 4103935

loop_
_symmetry_equiv_pos_site_id
_symmetry_equiv_pos_as_xyz
1 +X,+Y,+Z
2 1/2-X,1/2+Y,1/2-Z
3 -X,-Y,-Z
4 1/2+X,1/2-Y,1/2+Z

loop_
_atom_site_label
_atom_site_type_symbol
_atom_site_fract_x
_atom_site_fract_y
_atom_site_fract_z
_atom_site_U_iso_or_equiv
_atom_site_adp_type
_atom_site_occupancy
_atom_site_symmetry_multiplicity
_atom_site_calc_flag
O(1) O 0.70498(16) -0.21902(18) 1.01809(4) 0.0823(4) Uani 1.00 1 d
N(1) N 0.6199(2) 0.1758(2) 1.19290(5) 0.0807(4) Uani 1.00 1 d
C(1) C 0.6940(2) -0.0228(3) 1.18164(7) 0.0777(4) Uani 1.00 1 d
C(2) C 0.7208(2) -0.0909(2) 1.12979(6) 0.0653(4) Uani 1.00 1 d
C(3) C 0.67546(18) 0.0558(2) 1.08636(5) 0.0559(3) Uani 1.00 1 d
C(4) C 0.6011(2) 0.2632(2) 1.09741(6) 0.0646(4) Uani 1.00 1 d
C(5) C 0.5732(2) 0.3134(3) 1.15052(7) 0.0731(4) Uani 1.00 1 d
C(6) C 0.70926(19) -0.0163(2) 1.03011(6) 0.0617(4) Uani 1.00 1 d
C(7) C 0.7500(2) 0.1618(2) 0.99109(6) 0.0639(4) Uani 1.00 1 d
C(8) C 0.76486(19) 0.1124(2) 0.93941(6) 0.0599(4) Uani 1.00 1 d
C(9) C 0.81539(18) 0.2645(2) 0.89657(6) 0.0570(3) Uani 1.00 1 d
C(10) C 0.7982(2) 0.1892(2) 0.84247(6) 0.0663(4) Uani 1.00 1 d
C(11) C 0.8546(2) 0.3212(3) 0.80166(7) 0.0769(5) Uani 1.00 1 d
C(12) C 0.9282(2) 0.5318(3) 0.81401(7) 0.0764(5) Uani 1.00 1 d
C(13) C 0.9430(2) 0.6108(3) 0.86696(7) 0.0702(4) Uani 1.00 1 d
C(14) C 0.8876(2) 0.4794(2) 0.90799(6) 0.0640(4) Uani 1.00 1 d
H(1) H 0.733 -0.127 1.2143 0.087 Uiso 1.00 1 c
H(2) H 0.774 -0.235 1.1233 0.070 Uiso 1.00 1 c
H(3) H 0.5680 0.371 1.0695 0.061 Uiso 1.00 1 c
H(4) H 0.5155 0.459 1.1587 0.074 Uiso 1.00 1 c
H(5) H 0.7703 0.311 1.0057 0.080 Uiso 1.00 1 c
H(6) H 0.7364 -0.043 0.9278 0.068 Uiso 1.00 1 c
H(7) H 0.7429 0.039 0.8350 0.072 Uiso 1.00 1 c
H(8) H 0.844 0.263 0.7628 0.091 Uiso 1.00 1 c
H(9) H 0.970 0.618 0.7852 0.081 Uiso 1.00 1 c
H(10) H 0.992 0.757 0.8758 0.077 Uiso 1.00 1 c
H(11) H 0.8956 0.535 0.9459 0.072 Uiso 1.00 1 c

loop_
_atom_site_aniso_label
_atom_site_aniso_U_11
_atom_site_aniso_U_22
_atom_site_aniso_U_33
_atom_site_aniso_U_12
_atom_site_aniso_U_13
_atom_site_aniso_U_23
O(1) 0.1160(10) 0.0614(7) 0.0724(7) -0.0055(6) 0.0234(6) -0.0058(5)
N(1) 0.0942(11) 0.0879(10) 0.0626(8) -0.0099(8) 0.0201(7) -0.0058(7)
C(1) 0.0878(13) 0.0830(12) 0.0629(10) -0.0056(9) 0.0120(8) 0.0089(9)
C(2) 0.0703(10) 0.0635(10) 0.0633(9) -0.0034(8) 0.0130(7) 0.0039(7)
C(3) 0.0554(8) 0.0574(8) 0.0548(8) -0.0079(6) 0.0064(6) -0.0016(6)
C(4) 0.0708(10) 0.0636(9) 0.0592(9) -0.0026(7) 0.0067(7) 0.0016(7)
C(5) 0.0783(12) 0.0702(11) 0.0729(11) -0.0035(8) 0.0178(8) -0.0081(8)
C(6) 0.0642(9) 0.0618(9) 0.0596(8) -0.0048(7) 0.0089(6) -0.0021(7)
C(7) 0.0727(10) 0.0607(9) 0.0587(9) -0.0071(7) 0.0095(7) -0.0036(7)
C(8) 0.0612(9) 0.0594(9) 0.0601(9) -0.0036(7) 0.0103(6) -0.0041(6)
C(9) 0.0534(8) 0.0611(8) 0.0572(8) 0.0011(6) 0.0088(6) -0.0008(6)
C(10) 0.0702(10) 0.0695(10) 0.0595(9) -0.0037(8) 0.0084(7) -0.0044(7)
C(11) 0.0837(12) 0.0891(13) 0.0588(10) -0.0021(9) 0.0113(8) 0.0026(8)
C(12) 0.0712(11) 0.0868(12) 0.0726(11) 0.0008(9) 0.0141(8) 0.0177(9)
C(13) 0.0655(10) 0.0639(10) 0.0815(11) -0.0076(8) 0.0090(8) 0.0055(8)
C(14) 0.0640(9) 0.0644(9) 0.0638(9) -0.0031(7) 0.0077(7) -0.0040(7)

loop_
_atom_type_symbol
_atom_type_description
_atom_type_scat_dispersion_real
_atom_type_scat_dispersion_imag
_atom_type_scat_source
C C 0.018 0.009
;
International Tables for Crystallography
(1992, Vol. C, Tables 4.2.6.8 and 6.1.1.4)
;
H H 0.000 0.000
;
International Tables for Crystallography
(1992, Vol. C, Table 6.1.1.4)
;
O O 0.049 0.032
;
International Tables for Crystallography
(1992, Vol. C, Tables 4.2.6.8 and 6.1.1.4)
;
N N 0.031 0.018
;
International Tables for Crystallography
(1992, Vol. C, Tables 4.2.6.8 and 6.1.1.4)
;

loop_
_geom_angle_atom_site_label_1
_geom_angle_atom_site_label_2
_geom_angle_atom_site_label_3
_geom_angle
_geom_angle_publ_flag
C(1) N(1) C(5) 116.51(14) yes
N(1) C(1) C(2) 123.76(15) yes
C(1) C(2) C(3) 119.09(15) yes
C(2) C(3) C(4) 117.83(12) yes
C(2) C(3) C(6) 118.97(12) yes
C(4) C(3) C(6) 123.20(12) yes
C(3) C(4) C(5) 119.03(14) yes
N(1) C(5) C(4) 123.71(16) yes
O(1) C(6) C(3) 119.63(13) yes
O(1) C(6) C(7) 122.01(13) yes
C(3) C(6) C(7) 118.35(12) yes
C(6) C(7) C(8) 121.32(14) yes
C(7) C(8) C(9) 128.19(14) yes
C(8) C(9) C(10) 119.40(13) yes
C(8) C(9) C(14) 122.37(13) yes
C(10) C(9) C(14) 118.17(14) yes
C(9) C(10) C(11) 121.04(15) yes
C(10) C(11) C(12) 119.81(15) yes
C(11) C(12) C(13) 119.95(16) yes
C(12) C(13) C(14) 120.55(15) yes
C(9) C(14) C(13) 120.45(14) yes
N(1) C(1) H(1) 116.6 no
C(2) C(1) H(1) 119.7 no
C(1) C(2) H(2) 121.5 no
C(3) C(2) H(2) 119.4 no
C(3) C(4) H(3) 121.7 no
C(5) C(4) H(3) 119.3 no
N(1) C(5) H(4) 116.5 no
C(4) C(5) H(4) 119.8 no
C(6) C(7) H(5) 116.1 no
C(8) C(7) H(5) 122.5 no
C(7) C(8) H(6) 116.6 no
C(9) C(8) H(6) 115.2 no
C(9) C(10) H(7) 117.0 no
C(11) C(10) H(7) 122.0 no
C(10) C(11) H(8) 120.2 no
C(12) C(11) H(8) 120.0 no
C(11) C(12) H(9) 118.2 no
C(13) C(12) H(9) 121.9 no
C(12) C(13) H(10) 120.6 no
C(14) C(13) H(10) 118.9 no
C(9) C(14) H(11) 118.3 no
C(13) C(14) H(11) 121.2 no

loop_
_geom_bond_atom_site_label_1
_geom_bond_atom_site_label_2
_geom_bond_distance
_geom_bond_publ_flag
O(1) C(6) 1.2200(18) yes
N(1) C(1) 1.335(2) yes
N(1) C(5) 1.333(2) yes
C(1) C(2) 1.372(2) yes
C(2) C(3) 1.3835(19) yes
C(3) C(4) 1.379(2) yes
C(3) C(6) 1.4954(19) yes
C(4) C(5) 1.378(2) yes
C(6) C(7) 1.472(2) yes
C(7) C(8) 1.320(2) yes
C(8) C(9) 1.463(2) yes
C(9) C(10) 1.393(2) yes
C(9) C(14) 1.389(2) yes
C(10) C(11) 1.373(2) yes
C(11) C(12) 1.374(2) yes
C(12) C(13) 1.374(2) yes
C(13) C(14) 1.372(2) yes
C(1) H(1) 1.026 no
C(2) H(2) 0.955 no
C(4) H(3) 0.943 no
C(5) H(4) 0.989 no
C(7) H(5) 0.948 no
C(8) H(6) 0.970 no
C(10) H(7) 0.981 no
C(11) H(8) 1.010 no
C(12) H(9) 0.954 no
C(13) H(10) 0.950 no
C(14) H(11) 0.984 no

loop_
_geom_contact_atom_site_label_1
_geom_contact_atom_site_label_2
_geom_contact_distance
_geom_contact_site_symmetry_2
O(1) C(4) 3.4943(17) 3_657
O(1) C(6) 3.5540(18) 3_657
O(1) C(7) 3.501(2) 3_657
N(1) C(11) 3.538(2) 4_455
C(3) C(8) 3.5191(19) 3_657
C(4) O(1) 3.4943(17) 3_657
C(4) C(13) 3.599(2) 3_767
C(6) O(1) 3.5540(18) 3_657
C(6) C(6) 3.3999(19) 3_657
C(7) O(1) 3.501(2) 3_657
C(8) C(3) 3.5191(19) 3_657
C(10) C(13) 3.587(2) 1_545
C(11) N(1) 3.538(2) 4_554
C(13) C(4) 3.599(2) 3_767
C(13) C(10) 3.587(2) 1_565
O(1) H(3) 2.958 1_545
O(1) H(3) 2.974 3_657
O(1) H(5) 2.813 1_545
O(1) H(11) 2.815 1_545
N(1) H(1) 2.691 2_657
N(1) H(7) 3.071 3_657
N(1) H(8) 2.899 4_455
N(1) H(9) 3.365 3_767
N(1) H(9) 3.160 4_455
C(1) H(1) 3.447 2_657
C(1) H(4) 3.347 1_545
C(1) H(7) 3.345 3_657
C(1) H(9) 3.532 3_767
C(1) H(9) 3.273 4_455
C(1) H(10) 3.313 3_767
C(2) H(4) 3.189 1_545
C(2) H(10) 2.960 3_767
C(3) H(6) 3.152 3_657
C(3) H(10) 2.841 3_767
C(4) H(2) 3.253 1_565
C(4) H(6) 2.904 3_657
C(4) H(10) 3.128 3_767
C(5) H(1) 3.507 2_657
C(5) H(2) 3.166 1_565
C(5) H(6) 3.297 3_657
C(5) H(7) 3.238 3_657
C(5) H(8) 3.465 4_455
C(5) H(10) 3.500 3_767
C(6) H(10) 3.427 3_767
C(7) H(11) 3.469 3_767
C(8) H(10) 3.229 1_545
C(8) H(11) 3.515 1_545
C(9) H(2) 3.257 3_757
C(9) H(4) 3.192 3_667
C(9) H(10) 3.325 1_545
C(10) H(2) 3.321 3_757
C(10) H(4) 3.169 3_667
C(10) H(9) 3.587 2_646
C(10) H(10) 3.002 1_545
C(11) H(1) 3.436 3_757
C(11) H(2) 3.269 3_757
C(11) H(4) 3.365 3_667
C(11) H(7) 3.594 2_656
C(11) H(8) 3.311 2_656
C(11) H(9) 3.324 2_646
C(12) H(2) 3.142 3_757
C(12) H(4) 3.553 3_667
C(12) H(7) 3.355 1_565
C(12) H(8) 2.983 2_656
C(13) H(2) 3.086 3_757
C(13) H(4) 3.540 3_667
C(13) H(6) 3.061 1_565
C(13) H(7) 2.999 1_565
C(14) H(2) 3.141 3_757
C(14) H(4) 3.366 3_667
C(14) H(5) 3.422 3_767
C(14) H(6) 3.080 1_565
H(1) N(1) 2.691 2_647
H(1) C(1) 3.447 2_647
H(1) C(5) 3.507 2_647
H(1) C(11) 3.436 3_757
H(1) H(1) 3.40 2_647
H(1) H(1) 3.40 2_657
H(1) H(4) 3.16 1_545
H(1) H(4) 3.523 2_647
H(1) H(8) 3.34 3_757
H(1) H(9) 2.81 4_455
H(2) C(4) 3.253 1_545
H(2) C(5) 3.166 1_545
H(2) C(9) 3.257 3_757
H(2) C(10) 3.321 3_757
H(2) C(11) 3.269 3_757
H(2) C(12) 3.142 3_757
H(2) C(13) 3.086 3_757
H(2) C(14) 3.141 3_757
H(2) H(3) 3.018 1_545
H(2) H(4) 2.88 1_545
H(2) H(10) 3.54 3_757
H(2) H(10) 3.32 3_767
H(3) O(1) 2.958 1_565
H(3) O(1) 2.974 3_657
H(3) H(2) 3.018 1_565
H(3) H(5) 3.550 3_667
H(3) H(6) 3.030 3_657
H(3) H(10) 3.579 3_767
H(3) H(11) 3.589 3_667
H(4) C(1) 3.347 1_565
H(4) C(2) 3.189 1_565
H(4) C(9) 3.192 3_667
H(4) C(10) 3.169 3_667
H(4) C(11) 3.365 3_667
H(4) C(12) 3.553 3_667
H(4) C(13) 3.540 3_667
H(4) C(14) 3.366 3_667
H(4) H(1) 3.16 1_565
H(4) H(1) 3.523 2_657
H(4) H(2) 2.88 1_565
H(4) H(7) 3.54 3_657
H(4) H(7) 3.55 3_667
H(4) H(8) 3.27 4_455
H(5) O(1) 2.813 1_565
H(5) C(14) 3.422 3_767
H(5) H(3) 3.550 3_667
H(5) H(10) 3.288 3_767
H(5) H(11) 2.86 3_767
H(6) C(3) 3.152 3_657
H(6) C(4) 2.904 3_657
H(6) C(5) 3.297 3_657
H(6) C(13) 3.061 1_545
H(6) C(14) 3.080 1_545
H(6) H(3) 3.030 3_657
H(6) H(10) 2.73 1_545
H(6) H(11) 2.76 1_545
H(7) N(1) 3.071 3_657
H(7) C(1) 3.345 3_657
H(7) C(5) 3.238 3_657
H(7) C(11) 3.594 2_646
H(7) C(12) 3.355 1_545
H(7) C(13) 2.999 1_545
H(7) H(4) 3.54 3_657
H(7) H(4) 3.55 3_667
H(7) H(8) 2.91 2_646
H(7) H(9) 3.33 1_545
H(7) H(9) 3.25 2_646
H(7) H(10) 2.65 1_545
H(8) N(1) 2.899 4_554
H(8) C(5) 3.465 4_554
H(8) C(11) 3.311 2_646
H(8) C(12) 2.983 2_646
H(8) H(1) 3.34 3_757
H(8) H(4) 3.27 4_554
H(8) H(7) 2.91 2_656
H(8) H(8) 3.29 2_646
H(8) H(8) 3.29 2_656
H(8) H(9) 2.71 2_646
H(9) N(1) 3.365 3_767
H(9) N(1) 3.160 4_554
H(9) C(1) 3.532 3_767
H(9) C(1) 3.273 4_554
H(9) C(10) 3.587 2_656
H(9) C(11) 3.324 2_656
H(9) H(1) 2.81 4_554
H(9) H(7) 3.33 1_565
H(9) H(7) 3.25 2_656
H(9) H(8) 2.71 2_656
H(10) C(1) 3.313 3_767
H(10) C(2) 2.960 3_767
H(10) C(3) 2.841 3_767
H(10) C(4) 3.128 3_767
H(10) C(5) 3.500 3_767
H(10) C(6) 3.427 3_767
H(10) C(8) 3.229 1_565
H(10) C(9) 3.325 1_565
H(10) C(10) 3.002 1_565
H(10) H(2) 3.54 3_757
H(10) H(2) 3.32 3_767
H(10) H(3) 3.579 3_767
H(10) H(5) 3.288 3_767
H(10) H(6) 2.73 1_565
H(10) H(7) 2.65 1_565
H(11) O(1) 2.815 1_565
H(11) C(7) 3.469 3_767
H(11) C(8) 3.515 1_565
H(11) H(3) 3.589 3_667
H(11) H(5) 2.86 3_767
H(11) H(6) 2.76 1_565
H(11) H(11) 2.980 3_767

loop_
_geom_torsion_atom_site_label_1
_geom_torsion_atom_site_label_2
_geom_torsion_atom_site_label_3
_geom_torsion_atom_site_label_4
_geom_torsion
C(1) N(1) C(5) C(4) -1.6(2)
C(5) N(1) C(1) C(2) -1.1(2)
N(1) C(1) C(2) C(3) 2.6(2)
C(1) C(2) C(3) C(4) -1.5(2)
C(1) C(2) C(3) C(6) 178.36(14)
C(2) C(3) C(4) C(5) -0.9(2)
C(2) C(3) C(6) O(1) 30.4(2)
C(2) C(3) C(6) C(7) -148.54(14)
C(4) C(3) C(6) O(1) -149.78(15)
C(4) C(3) C(6) C(7) 31.3(2)
C(6) C(3) C(4) C(5) 179.25(14)
C(3) C(4) C(5) N(1) 2.6(2)
O(1) C(6) C(7) C(8) 7.6(2)
C(3) C(6) C(7) C(8) -173.53(13)
C(6) C(7) C(8) C(9) -175.68(13)
C(7) C(8) C(9) C(10) -170.38(15)
C(7) C(8) C(9) C(14) 12.5(2)
C(8) C(9) C(10) C(11) -175.81(15)
C(8) C(9) C(14) C(13) 176.00(14)
C(10) C(9) C(14) C(13) -1.2(2)
C(14) C(9) C(10) C(11) 1.5(2)
C(9) C(10) C(11) C(12) -0.4(2)
C(10) C(11) C(12) C(13) -0.9(2)
C(11) C(12) C(13) C(14) 1.2(2)
C(12) C(13) C(14) C(9) -0.1(2)

loop_
_cod_related_entry_id
_cod_related_entry_database
_cod_related_entry_code
1 ChemSpider 4511506
